data_2005858
loop_
_publ_author_name
'Horton, D.'
'Levine, B. R.'
'Norris, P.'
'Luck, R. L.'
'Silverton, J. V.'

_publ_section_title
5-Deoxy-5-<i>C</i>-(5-ethoxycarbonyl-1,2,3-triazol-1-yl)-1,2-<i>O</i>-isopropylidene-\a-<small>D</small>-xylofuranose
_journal_issue 1
_journal_name_full 'Acta Crystallographica Section C'
_journal_page_first 120
_journal_page_last 122
_journal_paper_doi 10.1107/S0108270196012097
_journal_volume 53
_journal_year 1997
_chemical_formula_moiety 'C13 H19 N3 O6'
_chemical_formula_sum 'C13 H19 N3 O6'
_chemical_formula_weight 313.315
_chemical_name_systematic
;    5-Deoxy-1,2-O-isopropylidene-5-C-(5-carboethoxy-1,2,3-triazol-1-yl)-
\a-D-xylofuranose
;
_space_group_IT_number 4
_symmetry_cell_setting monoclinic
_symmetry_space_group_name_Hall 'P 2yb'
_symmetry_space_group_name_H-M 'P 1 21 1'
_cell_angle_alpha 90.0
_cell_angle_beta 102.77(1)
_cell_angle_gamma 90.0
_cell_formula_units_Z 4
_cell_length_a 9.493(1)
_cell_length_b 11.426(1)
_cell_length_c 14.932(2)
_cell_measurement_reflns_used 15
_cell_measurement_temperature 296
_cell_measurement_theta_max 21
_cell_measurement_theta_min 12
_cell_volume 1579.6(3)
_computing_cell_refinement 'CAD-4 Software'
_computing_data_collection 'CAD-4 Software (Enraf-Nonius, 1989)'
_computing_data_reduction 'MolEN (Fair, 1990)'
_computing_molecular_graphics MolEN
_computing_publication_material MolEN
_computing_structure_refinement MolEN
_computing_structure_solution MolEN
_diffrn_ambient_temperature 296
_diffrn_measurement_device 'Enraf-Nonius CAD4'
_diffrn_measurement_method \w-2\q
_diffrn_radiation_monochromator graphite
_diffrn_radiation_source xray_tube
_diffrn_radiation_type 'copper K\a'
_diffrn_radiation_wavelength 1.54184
_diffrn_reflns_limit_h_max 18
_diffrn_reflns_limit_h_min 0
_diffrn_reflns_limit_k_max 14
_diffrn_reflns_limit_k_min 0
_diffrn_reflns_limit_l_max 18
_diffrn_reflns_limit_l_min -18
_diffrn_reflns_number 3591
_diffrn_reflns_theta_max 74
_diffrn_reflns_theta_min 2.0
_diffrn_standards_decay_% 1.8
_diffrn_standards_interval_time 250
_diffrn_standards_number 3
_exptl_absorpt_coefficient_mu 0.85
_exptl_absorpt_correction_T_max 0.743
_exptl_absorpt_correction_T_min 0.693
_exptl_absorpt_correction_type 'empirical via \y scans (North, Phillips & Mathews, 1968)'
_exptl_crystal_colour colourless
_exptl_crystal_density_diffrn 1.317
_exptl_crystal_density_meas ?
_exptl_crystal_description irregular
_exptl_crystal_F_000 332
_exptl_crystal_size_max 0.40
_exptl_crystal_size_mid 0.37
_exptl_crystal_size_min 0.35
_refine_diff_density_max 0.25
_refine_diff_density_min -0.16
_refine_ls_abs_structure_details 'assigned to agree with the known chirality of the sugar moiety'
_refine_ls_extinction_method none
_refine_ls_goodness_of_fit_obs 2.19
_refine_ls_hydrogen_treatment 'H atoms: see text'
_refine_ls_matrix_type full
_refine_ls_number_constraints 0
_refine_ls_number_parameters 404
_refine_ls_number_reflns 3379
_refine_ls_number_restraints 0
_refine_ls_R_factor_obs 0.052
_refine_ls_shift/esd_max 0.25
_refine_ls_structure_factor_coef F
_refine_ls_weighting_details 'w = 1/[\s^2^(F)+0.0004F^2^]'
_refine_ls_weighting_scheme calc
_refine_ls_wR_factor_obs 0.060
_reflns_number_observed 3379
_reflns_number_total 3591
_reflns_observed_criterion F>3\s(F)
_cod_data_source_file fg1203.cif
_cod_data_source_block 1
_cod_depositor_comments
;
The following automatic conversions were performed:

'_exptl_crystal_density_meas' value 'not measured' was changed to '?'
- the value is perceived as not measured.

Automatic conversion script
Id: cif_fix_values 3008 2015-01-20 13:52:24Z robertas 

The following automatic conversions were performed:

'_refine_ls_weighting_scheme' value '1/[\s^2^(F)+0.0004F^2^]' was
changed to 'calc'. New tag '_refine_ls_weighting_details' was
created. The value of the new tag was set to 'w =
1/[\s^2^(F)+0.0004F^2^]'.

Automatic conversion script
Id: cif_fix_values 3143 2015-03-26 13:38:13Z robertas 
;
_cod_original_cell_volume 1579.5(5)
_cod_original_sg_symbol_Hall 'P 2y1'
_cod_original_sg_symbol_H-M 'P 21'
_cod_database_code 2005858

loop_
_symmetry_equiv_pos_as_xyz
'x, y, z'
'-x, 1/2+y, -z'

loop_
_atom_site_aniso_label
_atom_site_aniso_U_11
_atom_site_aniso_U_22
_atom_site_aniso_U_33
_atom_site_aniso_U_12
_atom_site_aniso_U_13
_atom_site_aniso_U_23
_atom_site_aniso_type_symbol
O11 0.0456(7) 0.0563(9) 0.0557(7) -0.0078(7) 0.0193(6) -0.0039(8) O
O12 0.0417(8) 0.0790(10) 0.0780(10) -0.0010(8) 0.0162(7) 0.0180(10) O
O13 0.0378(7) 0.0750(10) 0.0602(8) -0.0067(8) -0.0001(7) 0.0122(9) O
O14 0.0662(9) 0.0710(10) 0.0385(7) 0.0000(10) 0.0064(7) -0.0004(8) O
O15 0.0524(8) 0.0700(10) 0.0516(7) -0.0164(8) 0.0155(6) -0.0070(8) O
O16 0.0632(9) 0.0680(10) 0.0456(7) -0.0130(9) 0.0176(6) -0.0025(8) O
N11 0.0398(8) 0.0450(10) 0.0486(9) -0.0063(8) 0.0002(7) -0.0041(8) N
N12 0.0399(9) 0.0600(10) 0.0660(10) -0.0098(9) -0.0036(9) -0.0030(10) N
N13 0.0427(9) 0.0650(10) 0.0710(10) -0.0130(10) 0.0048(9) -0.0010(10) N
C11 0.0416(9) 0.0530(10) 0.0470(10) 0.0060(10) 0.0101(8) 0.0000(10) C
C12 0.0530(10) 0.0500(10) 0.0412(9) -0.0010(10) 0.0106(8) 0.0050(10) C
C13 0.0448(9) 0.0540(10) 0.0433(9) -0.0010(10) 0.0143(7) -0.0010(10) C
C14 0.0379(9) 0.0480(10) 0.0420(9) -0.0007(9) 0.0045(8) 0.0009(9) C
C15 0.0560(10) 0.0520(10) 0.0450(10) -0.0060(10) 0.0047(9) -0.0010(10) C
C16 0.0430(10) 0.0500(10) 0.0540(10) -0.0080(10) 0.0075(9) -0.0030(10) C
C17 0.0376(9) 0.0430(10) 0.0462(9) -0.0029(8) 0.0062(8) -0.0060(9) C
C18 0.0364(9) 0.0490(10) 0.0530(10) -0.0014(9) 0.0086(8) -0.0030(10) C
C19 0.0380(10) 0.109(3) 0.071(2) -0.003(2) -0.0010(10) 0.008(2) C
C110 0.056(2) 0.205(5) 0.120(3) -0.005(3) -0.014(2) 0.071(3) C
C111 0.157(3) 0.060(2) 0.081(2) -0.024(2) 0.050(2) -0.016(2) C
C112 0.0620(10) 0.0610(10) 0.0480(10) -0.0160(10) 0.0136(9) -0.0020(10) C
C113 0.075(2) 0.146(4) 0.067(2) -0.021(2) -0.010(2) 0.006(2) C
O21 0.1340(10) 0.0570(10) 0.1072(9) 0.0000(10) 0.0917(7) 0.0010(10) O
O22 0.0467(8) 0.0910(10) 0.0750(10) -0.0130(10) 0.0086(8) 0.0100(10) O
O23 0.0434(8) 0.0780(10) 0.0690(10) -0.0072(9) -0.0065(8) 0.0160(10) O
O24 0.139(2) 0.0760(10) 0.1110(10) 0.0440(10) -0.0730(10) -0.0310(10) O
O25 0.0513(8) 0.0610(10) 0.0469(7) -0.0022(8) 0.0121(6) -0.0047(8) O
O26 0.1010(10) 0.0750(10) 0.1120(10) -0.0180(10) 0.0685(8) -0.0100(10) O
N21 0.0466(9) 0.0430(10) 0.0600(10) 0.0034(9) -0.0015(8) -0.0014(9) N
N22 0.0510(10) 0.0600(10) 0.091(2) -0.0060(10) -0.0170(10) 0.0070(10) N
N23 0.0510(10) 0.0620(10) 0.102(2) -0.0170(10) -0.0110(10) 0.0150(10) N
C21 0.149(2) 0.052(2) 0.0610(10) 0.004(2) 0.0580(10) 0.0130(10) C
C22 0.0690(10) 0.0540(10) 0.0490(10) 0.0190(10) -0.0030(10) -0.0020(10) C
C23 0.0460(10) 0.0590(10) 0.0580(10) 0.0120(10) -0.0030(10) -0.0080(10) C
C24 0.0490(10) 0.0470(10) 0.0470(10) 0.0059(9) 0.0180(8) 0.0064(9) C
C25 0.0670(10) 0.0530(10) 0.0550(10) 0.0130(10) 0.0150(10) 0.0000(10) C
C26 0.0490(10) 0.0460(10) 0.075(2) -0.0100(10) 0.0010(10) 0.0040(10) C
C27 0.0420(10) 0.0400(10) 0.0530(10) 0.0011(9) -0.0003(9) -0.0050(10) C
C28 0.0410(10) 0.0520(10) 0.0510(10) 0.0000(10) 0.0042(9) -0.0050(10) C
C29 0.0440(10) 0.113(3) 0.080(2) -0.003(2) -0.0090(10) 0.011(2) C
C210 0.069(2) 0.177(4) 0.098(2) 0.012(3) -0.012(2) 0.049(3) C
C211 0.157(3) 0.053(2) 0.115(2) -0.005(2) 0.054(2) -0.004(2) C
C212 0.0670(10) 0.0570(10) 0.0670(10) -0.0120(10) 0.0250(10) 0.0020(10) C
C213 0.077(2) 0.136(4) 0.104(3) -0.035(2) -0.019(2) 0.010(3) C

loop_
_atom_site_label
_atom_site_fract_x
_atom_site_fract_y
_atom_site_fract_z
_atom_site_U_iso_or_equiv
_atom_site_thermal_displace_type
_atom_site_calc_flag
_atom_site_calc_attached_atom
_atom_site_type_symbol
O11 0.3064(2) 0.3906(2) 0.9208(1) 0.0513(4) Uij ? ? O
O12 -0.0222(2) 0.6358(2) 0.8573(1) 0.0659(5) Uij ? ? O
O13 0.0131(2) 0.7570(2) 0.7464(1) 0.0594(5) Uij ? ? O
O14 0.2684(2) 0.3652(2) 1.1103(1) 0.0593(5) Uij ? ? O
O15 0.0384(2) 0.2201(2) 0.9165(1) 0.0572(5) Uij ? ? O
O16 0.1956(2) 0.2421(2) 0.8249(1) 0.0583(5) Uij ? ? O
N11 0.2885(2) 0.644 0.9297(1) 0.0460(5) Uij ? ? N
N12 0.4288(2) 0.6719(2) 0.9447(2) 0.0574(5) Uij ? ? N
N13 0.4442(2) 0.7493(2) 0.8827(2) 0.0607(6) Uij ? ? N
C11 0.2753(2) 0.2702(2) 0.9132(2) 0.0475(5) Uij ? ? C
C12 0.1729(3) 0.2430(2) 0.9773(2) 0.0480(5) Uij ? ? C
C13 0.1646(2) 0.3583(2) 1.0265(1) 0.0465(5) Uij ? ? C
C14 0.1927(2) 0.4453(2) 0.9550(1) 0.0433(5) Uij ? ? C
C15 0.2418(3) 0.5645(2) 0.9947(2) 0.0518(6) Uij ? ? C
C16 0.3146(2) 0.7706(2) 0.8277(2) 0.0496(5) Uij ? ? C
C17 0.2127(2) 0.7041(2) 0.8563(2) 0.0427(5) Uij ? ? C
C18 0.0549(2) 0.6935(2) 0.8211(2) 0.0464(5) Uij ? ? C
C19 -0.1422(3) 0.7510(4) 0.7038(2) 0.0747(9) Uij ? ? C
C110 -0.1749(4) 0.8360(6) 0.6298(3) 0.133(1) Uij ? ? C
C111 0.0921(5) 0.0518(3) 0.8315(2) 0.095(1) Uij ? ? C
C112 0.0671(3) 0.1821(3) 0.8310(2) 0.0570(6) Uij ? ? C
C113 -0.0524(4) 0.2229(5) 0.7552(2) 0.100(1) Uij ? ? C
O21 0.3955(2) 0.8576(2) 0.5025(1) 0.0892(5) Uij ? ? O
O22 0.5640(2) 0.6102(2) 0.6759(1) 0.0714(6) Uij ? ? O
O23 0.5171(2) 0.4774(2) 0.7759(1) 0.0664(5) Uij ? ? O
O24 0.0894(3) 0.8146(3) 0.4658(2) 0.1241(8) Uij ? ? O
O25 0.2791(2) 1.0039(2) 0.6484(1) 0.0528(4) Uij ? ? O
O26 0.4637(2) 1.0305(2) 0.5795(2) 0.0889(6) Uij ? ? O
N21 0.2633(2) 0.5843(2) 0.5801(2) 0.0519(5) Uij ? ? N
N22 0.1231(3) 0.5551(2) 0.5586(2) 0.0722(8) Uij ? ? N
N23 0.0985(3) 0.4877(3) 0.6253(2) 0.0762(8) Uij ? ? N
C21 0.3578(4) 0.9745(3) 0.5145(2) 0.0822(9) Uij ? ? C
C22 0.2237(3) 0.9722(3) 0.5556(2) 0.0600(6) Uij ? ? C
C23 0.1799(3) 0.8439(3) 0.5504(2) 0.0564(6) Uij ? ? C
C24 0.3245(3) 0.7867(2) 0.5568(2) 0.0467(5) Uij ? ? C
C25 0.3188(3) 0.6627(3) 0.5200(2) 0.0580(6) Uij ? ? C
C26 0.2215(3) 0.4731(2) 0.6882(2) 0.0584(6) Uij ? ? C
C27 0.3290(2) 0.5343(2) 0.6613(2) 0.0467(5) Uij ? ? C
C28 0.4832(2) 0.5466(2) 0.7040(2) 0.0490(6) Uij ? ? C
C29 0.6671(3) 0.4818(4) 0.8265(2) 0.083(1) Uij ? ? C
C210 0.6817(4) 0.3992(6) 0.9038(3) 0.119(1) Uij ? ? C
C211 0.3629(5) 1.2008(4) 0.6356(3) 0.104(1) Uij ? ? C
C212 0.4030(3) 1.0738(3) 0.6519(2) 0.0621(8) Uij ? ? C
C213 0.5059(4) 1.0528(5) 0.7431(3) 0.112(1) Uij ? ? C
H11 -0.275 0.833 0.602 0.185 Uiso calc C110 H
H12 -0.121 0.818 0.585 0.185 Uiso calc C110 H
H13 -0.151 0.912 0.654 0.185 Uiso calc C110 H
H14 -0.166 0.675 0.680 0.096 Uiso calc C19 H
H15 -0.196 0.769 0.748 0.096 Uiso calc C19 H
H16 0.296 0.823 0.777 0.065 Uiso calc C16 H
H17 0.320 0.554 1.046 0.068 Uiso calc C15 H
H18 0.163 0.600 1.015 0.068 Uiso calc C15 H
H19 0.107 0.460 0.910 0.057 Uiso calc C14 H
H110 0.076 0.371 1.045 0.061 Uiso calc C13 H
H111 0.200 0.180 1.019 0.063 Uiso calc C12 H
H112 0.364 0.228 0.927 0.062 Uiso calc C11 H
H113 0.169 0.032 0.882 0.123 Uiso calc C111 H
H114 0.116 0.030 0.776 0.123 Uiso calc C111 H
H115 0.007 0.012 0.837 0.123 Uiso calc C111 H
H116 -0.062 0.305 0.760 0.133 Uiso calc C113 H
H117 -0.140 0.186 0.760 0.133 Uiso calc C113 H
H118 -0.031 0.204 0.698 0.133 Uiso calc C113 H
H119 0.347(5) 0.332(8) 1.116(4) 0.19(3) Uiso ? O14 H
H21 0.779 0.400 0.938 0.151 Uiso calc C210 H
H22 0.657 0.322 0.881 0.151 Uiso calc C210 H
H23 0.620 0.422 0.943 0.151 Uiso calc C210 H
H24 0.729 0.459 0.787 0.108 Uiso calc C29 H
H25 0.691 0.559 0.849 0.108 Uiso calc C29 H
H26 0.232 0.428 0.743 0.076 Uiso calc C26 H
H27 0.413 0.639 0.517 0.076 Uiso calc C25 H
H28 0.258 0.660 0.460 0.076 Uiso calc C25 H
H29 0.372 0.780 0.620 0.061 Uiso calc C24 H
H210 0.129 0.822 0.596 0.073 Uiso calc C23 H
H211 0.145 1.021 0.527 0.077 Uiso calc C22 H
H212 0.344 1.013 0.457 0.107 Uiso calc C21 H
H213 0.300 1.209 0.577 0.138 Uiso calc C211 H
H214 0.447 1.247 0.638 0.138 Uiso calc C211 H
H215 0.315 1.227 0.682 0.138 Uiso calc C211 H
H216 0.528 0.972 0.749 0.156 Uiso calc C213 H
H217 0.461 1.076 0.791 0.156 Uiso calc C213 H
H218 0.592 1.096 0.747 0.156 Uiso calc C213 H
H219 0.039(4) 0.874(5) 0.447(3) 0.13(1) Uiso ? O24 H

loop_
_atom_type_symbol
_atom_type_scat_dispersion_real
_atom_type_scat_dispersion_imag
_atom_type_scat_source
C .017 .009 International_Tables_Vol_IV_Table_2.3.1
H 0 0 International_Tables_Vol_IV_Table_2.3.1
O .047 .032 International_Tables_Vol_IV_Table_2.3.1
N .029 .018 International_Tables_Vol_IV_Table_2.3.1

loop_
_geom_angle_atom_site_label_1
_geom_angle_atom_site_label_2
_geom_angle_atom_site_label_3
_geom_angle
_geom_angle_publ_flag
C11 O11 C14 107.1(2) yes
C18 O13 C19 115.3(2) ?
C12 O15 C112 107.8(2) ?
C11 O16 C112 110.0(2) ?
N12 N11 C15 118.0(2) yes
N12 N11 C17 110.4(2) yes
C15 N11 C17 131.5(2) yes
N11 N12 N13 107.6(2) yes
N12 N13 C16 108.9(2) yes
O11 C11 O16 111.1(2) ?
O11 C11 C12 107.3(2) yes
O16 C11 C12 104.7(2) ?
O15 C12 C11 104.0(2) ?
O15 C12 C13 109.5(2) ?
C11 C12 C13 103.4(2) yes
O14 C13 C12 112.1(2) yes
O14 C13 C14 112.8(2) yes
C12 C13 C14 101.1(2) yes
O11 C14 C13 103.1(2) yes
O11 C14 C15 109.9(2) yes
C13 C14 C15 113.4(2) yes
N11 C15 C14 114.3(2) yes
N13 C16 C17 108.9(3) yes
N11 C17 C16 104.3(2) yes
N11 C17 C18 124.2(2) ?
C16 C17 C18 131.6(2) ?
O12 C18 O13 125.8(2) ?
O12 C18 C17 123.8(3) ?
O13 C18 C17 110.4(2) ?
O13 C19 C110 108.9(3) ?
O15 C112 O16 104.3(2) ?
O15 C112 C111 110.9(3) ?
O15 C112 C113 108.6(3) ?
O16 C112 C111 109.9(3) ?
O16 C112 C113 108.7(3) ?
C111 C112 C113 113.9(4) ?
C21 O21 C24 107.8(2) yes
C28 O23 C29 115.9(3) ?
C22 O25 C212 107.8(3) ?
C21 O26 C212 109.9(3) ?
N22 N21 C25 119.0(3) yes
N22 N21 C27 110.1(3) yes
C25 N21 C27 130.9(2) yes
N21 N22 N23 107.2(2) yes
N22 N23 C26 109.3(3) yes
O21 C21 O26 111.2(4) ?
O21 C21 C22 107.0(3) yes
O26 C21 C22 105.3(3) ?
O25 C22 C21 103.1(3) ?
O25 C22 C23 109.5(3) ?
C21 C22 C23 103.8(3) yes
O24 C23 C22 112.4(3) yes
O24 C23 C24 108.7(3) yes
C22 C23 C24 100.4(3) yes
O21 C24 C23 104.9(2) yes
O21 C24 C25 108.2(2) yes
C23 C24 C25 115.1(3) yes
N21 C25 C24 110.1(2) yes
N23 C26 C27 108.8(3) yes
N21 C27 C26 104.5(2) yes
N21 C27 C28 124.3(3) ?
C26 C27 C28 131.1(3) ?
O22 C28 O23 126.2(3) ?
O22 C28 C27 124.0(3) ?
O23 C28 C27 109.8(2) ?
O23 C29 C210 107.2(4) ?
O25 C212 O26 104.4(3) ?
O25 C212 C211 111.1(4) ?
O25 C212 C213 108.0(3) ?
O26 C212 C211 110.1(3) ?
O26 C212 C213 109.9(4) ?
C211 C212 C213 112.9(4) ?

loop_
_geom_bond_atom_site_label_1
_geom_bond_atom_site_label_2
_geom_bond_distance
_geom_bond_publ_flag
O11 C11 1.406(4) yes
O11 C14 1.435(3) yes
O12 C18 1.200(3) ?
O13 C18 1.316(3) ?
O13 C19 1.472(3) ?
O14 C13 1.414(3) yes
O15 C12 1.418(3) ?
O15 C112 1.430(4) ?
O16 C11 1.405(3) ?
O16 C112 1.420(3) ?
N11 N12 1.338(3) yes
N11 C15 1.471(4) yes
N11 C17 1.355(3) yes
N12 N13 1.312(4) yes
N13 C16 1.343(4) yes
C11 C12 1.540(4) yes
C12 C13 1.519(4) yes
C13 C14 1.524(4) yes
C14 C15 1.517(4) yes
C16 C17 1.370(4) yes
C17 C18 1.478(3) ?
C19 C110 1.452(7) ?
C111 C112 1.507(6) ?
C112 C113 1.490(6) ?
O21 C21 1.404(5) yes
O21 C24 1.417(3) yes
O22 C28 1.198(4) ?
O23 C28 1.315(4) ?
O23 C29 1.457(3) ?
O24 C23 1.402(4) yes
O25 C22 1.417(3) ?
O25 C212 1.413(4) ?
O26 C21 1.390(6) ?
O26 C212 1.421(4) ?
N21 N22 1.340(4) yes
N21 C25 1.447(4) yes
N21 C27 1.360(3) yes
N22 N23 1.320(4) yes
N23 C26 1.337(4) yes
C21 C22 1.532(6) yes
C22 C23 1.521(5) yes
C23 C24 1.505(4) yes
C24 C25 1.516(4) yes
C26 C27 1.369(4) yes
C27 C28 1.468(3) ?
C29 C210 1.474(7) ?
C211 C212 1.506(6) ?
C212 C213 1.510(6) ?
